data_7249512
loop_
_publ_author_name
'Kamin, Ashlyn A.'
'Brannan, E. J.'
'Snook, Kathleen M.'
'Krajewski, Sebastian'
'Gannon, Paige M.'
'Kaminsky, Werner'
'Xiao, Dianne J.'

_publ_section_title
;
 Solvation and oxidation effects on the crystal structure and morphology
 of tetraoxolene-based materials
;
_journal_issue 45
_journal_name_full CrystEngComm
_journal_page_first 6396
_journal_page_last 6402
_journal_paper_doi 10.1039/D4CE00921E
_journal_volume 26
_journal_year 2024
_chemical_formula_moiety 'C18 H10 Mn O4, 2(C4 H9 N O)'
_chemical_formula_sum 'C26 H28 Mn N2 O6'
_chemical_formula_weight 519.44
_space_group_IT_number 14
_space_group_name_Hall '-P 2ybc'
_space_group_name_H-M_alt 'P 1 21/c 1'
_symmetry_cell_setting monoclinic
_symmetry_Int_Tables_number 14
_symmetry_space_group_name_Hall '-P 2ybc'
_symmetry_space_group_name_H-M 'P 1 21/c 1'
_atom_sites_solution_hydrogens geom
_atom_sites_solution_primary direct
_atom_sites_solution_secondary difmap
_audit_conform_dict_location ftp://ftp.iucr.org/pub/cif_core.dic
_audit_conform_dict_name cif_core.dic
_audit_conform_dict_version 2.4.3
_audit_creation_date 2021-08-11T12:08:29-00:00
_audit_creation_method 'WinGX routine CIF_UPDATE'
_audit_update_record
;
2024-09-10 deposited with the CCDC.	2024-10-23 downloaded from the CCDC.
;
_cell_angle_alpha 90
_cell_angle_beta 91.241(6)
_cell_angle_gamma 90
_cell_formula_units_Z 2
_cell_length_a 8.0608(9)
_cell_length_b 13.3977(14)
_cell_length_c 11.7569(14)
_cell_measurement_reflns_used 3092
_cell_measurement_temperature 100(2)
_cell_measurement_theta_max 22.36
_cell_measurement_theta_min 2.3
_cell_measurement_wavelength 0.71073
_cell_volume 1269.4(2)
_computing_cell_refinement 'SAINT V8.34A integration software'
_computing_data_collection 'Bruker APEX2 software'
_computing_data_reduction 'SORTAV (Blessing, 1995)'
_computing_molecular_graphics 'ORTEP-3 for Windows (Farrugia, 2012)'
_computing_publication_material 'WinGX publication routines (Farrugia, 2012)'
_computing_structure_refinement 'SHELXL-2014/7 (Sheldrick, 2014)'
_computing_structure_solution 'SHELXS-2013 (Sheldrick, 2008)'
_diffrn_ambient_temperature 100(2)
_diffrn_detector 'APEX-II CCD'
_diffrn_measured_fraction_theta_full 1
_diffrn_measured_fraction_theta_max 0.996
_diffrn_measurement_device '\k-geometry diffractometer'
_diffrn_measurement_device_type 'Bruker APEX-II'
_diffrn_measurement_method '\f or \w oscillation scans'
_diffrn_orient_matrix_UB_11 0.06327
_diffrn_orient_matrix_UB_12 -0.071848
_diffrn_orient_matrix_UB_13 0.006592
_diffrn_orient_matrix_UB_21 0.084524
_diffrn_orient_matrix_UB_22 0.040716
_diffrn_orient_matrix_UB_23 0.042297
_diffrn_orient_matrix_UB_31 -0.065192
_diffrn_orient_matrix_UB_32 -0.020449
_diffrn_orient_matrix_UB_33 0.061144
_diffrn_radiation_monochromator graphite
_diffrn_radiation_probe x-ray
_diffrn_radiation_type MoK\a
_diffrn_radiation_wavelength 0.71073
_diffrn_reflns_av_R_equivalents 0.0936
_diffrn_reflns_av_unetI/netI 0.0898
_diffrn_reflns_Laue_measured_fraction_full 1
_diffrn_reflns_Laue_measured_fraction_max 0.996
_diffrn_reflns_limit_h_max 10
_diffrn_reflns_limit_h_min -10
_diffrn_reflns_limit_k_max 14
_diffrn_reflns_limit_k_min -17
_diffrn_reflns_limit_l_max 15
_diffrn_reflns_limit_l_min -15
_diffrn_reflns_number 9415
_diffrn_reflns_point_group_measured_fraction_full 1
_diffrn_reflns_point_group_measured_fraction_max 0.996
_diffrn_reflns_theta_full 25
_diffrn_reflns_theta_max 27.853
_diffrn_reflns_theta_min 2.305
_diffrn_source 'sealed x-ray tube'
_diffrn_standards_number 0
_exptl_absorpt_coefficient_mu 0.563
_exptl_absorpt_correction_T_max 0.746
_exptl_absorpt_correction_T_min 0.631
_exptl_absorpt_correction_type multi-scan
_exptl_absorpt_process_details
;
SADABS-2012/1 - Bruker AXS area detector scaling and absorption correction
;
_exptl_crystal_colour purple
_exptl_crystal_density_diffrn 1.359
_exptl_crystal_density_method 'not measured'
_exptl_crystal_description needle
_exptl_crystal_F_000 542
_exptl_crystal_recrystallization_method 'Re-crystallisation from solvent: dimethylacetamide/methanol'
_exptl_crystal_size_max 0.13
_exptl_crystal_size_mid 0.04
_exptl_crystal_size_min 0.04
_refine_diff_density_max 0.306
_refine_diff_density_min -0.456
_refine_diff_density_rms 0.063
_refine_ls_extinction_method none
_refine_ls_goodness_of_fit_ref 0.976
_refine_ls_hydrogen_treatment constr
_refine_ls_matrix_type full
_refine_ls_number_constraints 0
_refine_ls_number_parameters 215
_refine_ls_number_reflns 3018
_refine_ls_number_restraints 26
_refine_ls_restrained_S_all 0.974
_refine_ls_R_factor_all 0.1057
_refine_ls_R_factor_gt 0.0479
_refine_ls_shift/su_max 0
_refine_ls_shift/su_mean 0
_refine_ls_structure_factor_coef Fsqd
_refine_ls_weighting_details 'w=1/[\s^2^(Fo^2^)+(0.0502P)^2^] where P=(Fo^2^+2Fc^2^)/3'
_refine_ls_weighting_scheme calc
_refine_ls_wR_factor_gt 0.0963
_refine_ls_wR_factor_ref 0.1153
_reflns_Friedel_coverage 0
_reflns_number_gt 1757
_reflns_number_total 3018
_reflns_threshold_expression 'I > 2\s(I)'
_cod_data_source_file d4ce00921e2.cif
_cod_data_source_block trans-Mn(Ph2dhbq)(DMA)2
_cod_depositor_comments 'Adding full bibliography for 7249512--7249515.cif.'
_cod_original_sg_symbol_H-M 'P 21/c'
_cod_database_code 7249512
_shelx_estimated_absorpt_t_min 0.93
_shelx_estimated_absorpt_t_max 0.978

loop_
_symmetry_equiv_pos_as_xyz
'x, y, z'
'-x, y+1/2, -z+1/2'
'-x, -y, -z'
'x, -y-1/2, z-1/2'

loop_
_atom_site_label
_atom_site_type_symbol
_atom_site_fract_x
_atom_site_fract_y
_atom_site_fract_z
_atom_site_U_iso_or_equiv
_atom_site_adp_type
_atom_site_occupancy
_atom_site_site_symmetry_order
_atom_site_calc_flag
_atom_site_refinement_flags_posn
_atom_site_refinement_flags_adp
_atom_site_refinement_flags_occupancy
_atom_site_disorder_assembly
_atom_site_disorder_group
C1 C -0.3506(3) -0.04847(18) 0.03614(19) 0.0222(5) Uani 1 1 d . . . . .
C2 C -0.3516(3) 0.05258(18) -0.02444(19) 0.0221(5) Uani 1 1 d . . . . .
C3 C -0.5010(3) 0.09807(17) -0.05818(19) 0.0214(5) Uani 1 1 d . . . . .
C4 C -0.5001(3) 0.19659(18) -0.1168(2) 0.0269(6) Uani 1 1 d . . . . .
C5 C -0.4202(3) 0.2783(2) -0.0668(2) 0.0362(6) Uani 1 1 d . . . . .
H5 H -0.3674 0.2714 0.0058 0.043 Uiso 1 1 calc R U . . .
C6 C -0.4174(4) 0.3695(2) -0.1224(3) 0.0497(8) Uani 1 1 d . . . . .
H6 H -0.3626 0.4248 -0.0878 0.06 Uiso 1 1 calc R U . . .
C7 C -0.4947(4) 0.3803(2) -0.2286(3) 0.0501(8) Uani 1 1 d . . . . .
H7 H -0.4921 0.4427 -0.2668 0.06 Uiso 1 1 calc R U . . .
C8 C -0.5742(4) 0.3008(2) -0.2776(2) 0.0420(7) Uani 1 1 d . . . . .
H8 H -0.6276 0.3081 -0.3499 0.05 Uiso 1 1 calc R U . . .
C9 C -0.5776(3) 0.2091(2) -0.2223(2) 0.0317(6) Uani 1 1 d . . . . .
H9 H -0.6336 0.1544 -0.2572 0.038 Uiso 1 1 calc R U . . .
O1 O -0.20894(18) -0.08300(12) 0.06205(14) 0.0329(4) Uani 1 1 d . . . . .
O2 O -0.21163(19) 0.09022(12) -0.04346(15) 0.0348(4) Uani 1 1 d . . . . .
Mn1 Mn 0 0 0 0.02953(18) Uani 1 2 d S . P . .
O3 O 0.0202(7) 0.0971(4) 0.1431(4) 0.0427(14) Uani 0.560(7) 1 d D . P A 1
N1 N 0.0168(5) 0.1748(4) 0.3098(4) 0.0423(16) Uani 0.560(7) 1 d D . P A 1
C10 C 0.0446(15) 0.0923(7) 0.2498(7) 0.041(2) Uani 0.560(7) 1 d D U P A 1
C11 C -0.0401(10) 0.2671(5) 0.2534(6) 0.0460(19) Uani 0.560(7) 1 d D U P A 1
H11A H -0.1394 0.292 0.2908 0.069 Uiso 0.560(7) 1 calc R U P A 1
H11B H -0.0666 0.2532 0.1732 0.069 Uiso 0.560(7) 1 calc R U P A 1
H11C H 0.0477 0.3175 0.2586 0.069 Uiso 0.560(7) 1 calc R U P A 1
C12 C 0.0524(17) 0.1875(11) 0.4301(8) 0.042(3) Uani 0.560(7) 1 d D . P A 1
H12A H 0.0962 0.2548 0.4439 0.063 Uiso 0.560(7) 1 calc R U P A 1
H12B H 0.1349 0.138 0.4552 0.063 Uiso 0.560(7) 1 calc R U P A 1
H12C H -0.0496 0.1784 0.4727 0.063 Uiso 0.560(7) 1 calc R U P A 1
C13 C 0.1021(11) 0.0012(5) 0.3079(6) 0.069(2) Uani 0.560(7) 1 d . . P A 1
H13A H 0.2034 0.0158 0.3524 0.104 Uiso 0.560(7) 1 calc R U P A 1
H13B H 0.1254 -0.0503 0.2513 0.104 Uiso 0.560(7) 1 calc R U P A 1
H13C H 0.0158 -0.0226 0.3588 0.104 Uiso 0.560(7) 1 calc R U P A 1
O3B O 0.0316(10) 0.0523(6) 0.1788(7) 0.0481(19) Uani 0.440(7) 1 d D . P A 2
N1B N 0.0743(7) 0.1087(5) 0.3562(5) 0.045(2) Uani 0.440(7) 1 d D . P A 2
C10B C 0.018(2) 0.1233(10) 0.2503(10) 0.041(2) Uani 0.440(7) 1 d D . P A 2
C11B C 0.1610(10) 0.0156(6) 0.3863(8) 0.061(3) Uani 0.440(7) 1 d D U P A 2
H11D H 0.2675 0.0313 0.4239 0.091 Uiso 0.440(7) 1 calc R U P A 2
H11E H 0.1806 -0.0231 0.3171 0.091 Uiso 0.440(7) 1 calc R U P A 2
H11F H 0.0928 -0.0236 0.4379 0.091 Uiso 0.440(7) 1 calc R U P A 2
C12B C 0.082(3) 0.1799(17) 0.4468(14) 0.081(7) Uani 0.440(7) 1 d D . P A 2
H12D H 0.0767 0.1451 0.5199 0.122 Uiso 0.440(7) 1 calc R U P A 2
H12E H -0.0119 0.2261 0.4392 0.122 Uiso 0.440(7) 1 calc R U P A 2
H12F H 0.1861 0.2173 0.4433 0.122 Uiso 0.440(7) 1 calc R U P A 2
C13B C -0.0601(13) 0.2199(7) 0.2209(10) 0.058(3) Uani 0.440(7) 1 d . . P A 2
H13D H -0.1305 0.2413 0.2832 0.087 Uiso 0.440(7) 1 calc R U P A 2
H13E H -0.128 0.2123 0.1513 0.087 Uiso 0.440(7) 1 calc R U P A 2
H13F H 0.0261 0.27 0.2086 0.087 Uiso 0.440(7) 1 calc R U P A 2

loop_
_atom_site_aniso_label
_atom_site_aniso_U_11
_atom_site_aniso_U_22
_atom_site_aniso_U_33
_atom_site_aniso_U_23
_atom_site_aniso_U_13
_atom_site_aniso_U_12
C1 0.0132(10) 0.0230(13) 0.0302(13) 0.0005(11) -0.0013(9) 0.0000(10)
C2 0.0124(11) 0.0220(13) 0.0320(13) -0.0001(11) 0.0022(9) -0.0002(10)
C3 0.0173(11) 0.0204(13) 0.0266(13) 0.0004(10) -0.0001(9) 0.0009(10)
C4 0.0157(12) 0.0263(14) 0.0389(15) 0.0057(11) 0.0046(10) 0.0021(11)
C5 0.0320(14) 0.0294(15) 0.0469(17) 0.0076(12) -0.0046(12) -0.0026(13)
C6 0.0474(18) 0.0300(16) 0.072(2) 0.0145(15) -0.0034(16) -0.0081(15)
C7 0.0466(18) 0.0390(18) 0.065(2) 0.0320(16) 0.0055(16) 0.0035(15)
C8 0.0403(16) 0.0473(19) 0.0388(17) 0.0167(14) 0.0069(13) 0.0054(15)
C9 0.0282(14) 0.0326(15) 0.0345(15) 0.0062(12) 0.0041(11) 0.0016(12)
O1 0.0137(8) 0.0333(10) 0.0514(11) 0.0131(8) -0.0043(7) 0.0023(8)
O2 0.0152(8) 0.0300(10) 0.0592(12) 0.0127(9) 0.0011(7) -0.0015(8)
Mn1 0.0120(2) 0.0311(3) 0.0455(4) -0.0007(3) 0.0000(2) 0.0003(3)
O3 0.040(2) 0.043(3) 0.045(3) -0.011(2) 0.001(2) -0.008(3)
N1 0.042(3) 0.050(4) 0.036(3) -0.012(3) 0.011(2) -0.012(3)
C10 0.033(4) 0.044(5) 0.048(2) 0.002(3) 0.007(2) -0.011(4)
C11 0.042(4) 0.049(5) 0.047(4) -0.009(3) 0.006(3) 0.000(3)
C12 0.047(4) 0.043(6) 0.036(5) 0.000(4) 0.002(4) -0.023(4)
C13 0.106(6) 0.047(4) 0.055(4) 0.007(4) 0.014(4) -0.010(4)
O3B 0.043(3) 0.053(5) 0.048(4) -0.008(4) 0.001(3) -0.006(4)
N1B 0.045(4) 0.044(4) 0.047(4) 0.000(3) -0.002(3) -0.025(3)
C10B 0.033(4) 0.044(5) 0.048(2) 0.002(3) 0.007(2) -0.011(4)
C11B 0.065(5) 0.057(5) 0.060(5) 0.018(4) -0.007(4) -0.008(4)
C12B 0.133(17) 0.072(11) 0.039(7) -0.006(7) 0.007(8) 0.015(10)
C13B 0.045(5) 0.056(7) 0.073(8) 0.014(5) 0.005(5) -0.007(6)

loop_
_atom_type_symbol
_atom_type_description
_atom_type_scat_dispersion_real
_atom_type_scat_dispersion_imag
_atom_type_scat_source
C C 0.0033 0.0016 'International Tables Vol C Tables 4.2.6.8 and 6.1.1.4'
H H 0 0 'International Tables Vol C Tables 4.2.6.8 and 6.1.1.4'
N N 0.0061 0.0033 'International Tables Vol C Tables 4.2.6.8 and 6.1.1.4'
O O 0.0106 0.006 'International Tables Vol C Tables 4.2.6.8 and 6.1.1.4'
Mn Mn 0.3368 0.7283 'International Tables Vol C Tables 4.2.6.8 and 6.1.1.4'

loop_
_geom_angle_atom_site_label_1
_geom_angle_atom_site_label_2
_geom_angle_atom_site_label_3
_geom_angle
_geom_angle_site_symmetry_1
_geom_angle_site_symmetry_3
_geom_angle_publ_flag
O1 C1 C3 123.6(2) . 3_455 ?
O1 C1 C2 115.60(19) . . ?
C3 C1 C2 120.75(19) 3_455 . ?
O2 C2 C3 122.9(2) . . ?
O2 C2 C1 116.19(19) . . ?
C3 C2 C1 120.86(19) . . ?
C1 C3 C2 118.4(2) 3_455 . ?
C1 C3 C4 121.3(2) 3_455 . ?
C2 C3 C4 120.3(2) . . ?
C9 C4 C5 118.5(2) . . ?
C9 C4 C3 121.0(2) . . ?
C5 C4 C3 120.5(2) . . ?
C6 C5 C4 120.3(3) . . ?
C6 C5 H5 119.8 . . ?
C4 C5 H5 119.8 . . ?
C5 C6 C7 120.3(3) . . ?
C5 C6 H6 119.9 . . ?
C7 C6 H6 119.9 . . ?
C8 C7 C6 119.7(3) . . ?
C8 C7 H7 120.2 . . ?
C6 C7 H7 120.2 . . ?
C7 C8 C9 120.4(3) . . ?
C7 C8 H8 119.8 . . ?
C9 C8 H8 119.8 . . ?
C4 C9 C8 120.8(3) . . ?
C4 C9 H9 119.6 . . ?
C8 C9 H9 119.6 . . ?
C1 O1 Mn1 115.96(15) . . ?
C2 O2 Mn1 116.28(15) . . ?
O3 Mn1 O3 180 . 3 ?
O3 Mn1 O2 83.73(17) . . ?
O3 Mn1 O2 96.27(17) 3 . ?
O3 Mn1 O2 96.27(17) . 3 ?
O3 Mn1 O2 83.73(17) 3 3 ?
O2 Mn1 O2 180 . 3 ?
O3 Mn1 O1 95.43(16) . . ?
O3 Mn1 O1 84.57(16) 3 . ?
O2 Mn1 O1 75.42(6) . . ?
O2 Mn1 O1 104.58(6) 3 . ?
O3 Mn1 O1 84.57(16) . 3 ?
O3 Mn1 O1 95.43(16) 3 3 ?
O2 Mn1 O1 104.58(6) . 3 ?
O2 Mn1 O1 75.42(6) 3 3 ?
O1 Mn1 O1 180 . 3 ?
O2 Mn1 O3B 83.0(2) . 3 ?
O2 Mn1 O3B 97.0(2) 3 3 ?
O1 Mn1 O3B 94.8(2) . 3 ?
O1 Mn1 O3B 85.2(2) 3 3 ?
O2 Mn1 O3B 97.0(2) . . ?
O2 Mn1 O3B 83.0(2) 3 . ?
O1 Mn1 O3B 85.2(2) . . ?
O1 Mn1 O3B 94.8(2) 3 . ?
O3B Mn1 O3B 180 3 . ?
C10 O3 Mn1 139.3(7) . . ?
C10 N1 C12 125.6(9) . . ?
C10 N1 C11 120.8(6) . . ?
C12 N1 C11 113.3(7) . . ?
O3 C10 N1 117.2(9) . . ?
O3 C10 C13 122.9(7) . . ?
N1 C10 C13 119.9(7) . . ?
N1 C11 H11A 109.5 . . ?
N1 C11 H11B 109.5 . . ?
H11A C11 H11B 109.5 . . ?
N1 C11 H11C 109.5 . . ?
H11A C11 H11C 109.5 . . ?
H11B C11 H11C 109.5 . . ?
N1 C12 H12A 109.5 . . ?
N1 C12 H12B 109.5 . . ?
H12A C12 H12B 109.5 . . ?
N1 C12 H12C 109.5 . . ?
H12A C12 H12C 109.5 . . ?
H12B C12 H12C 109.5 . . ?
C10 C13 H13A 109.5 . . ?
C10 C13 H13B 109.5 . . ?
H13A C13 H13B 109.5 . . ?
C10 C13 H13C 109.5 . . ?
H13A C13 H13C 109.5 . . ?
H13B C13 H13C 109.5 . . ?
C10B O3B Mn1 148.0(8) . . ?
C10B N1B C12B 127.4(13) . . ?
C10B N1B C11B 120.0(8) . . ?
C12B N1B C11B 112.0(12) . . ?
O3B C10B N1B 118.5(12) . . ?
O3B C10B C13B 122.7(10) . . ?
N1B C10B C13B 118.8(10) . . ?
N1B C11B H11D 109.5 . . ?
N1B C11B H11E 109.5 . . ?
H11D C11B H11E 109.5 . . ?
N1B C11B H11F 109.5 . . ?
H11D C11B H11F 109.5 . . ?
H11E C11B H11F 109.5 . . ?
N1B C12B H12D 109.5 . . ?
N1B C12B H12E 109.5 . . ?
H12D C12B H12E 109.5 . . ?
N1B C12B H12F 109.5 . . ?
H12D C12B H12F 109.5 . . ?
H12E C12B H12F 109.5 . . ?
C10B C13B H13D 109.5 . . ?
C10B C13B H13E 109.5 . . ?
H13D C13B H13E 109.5 . . ?
C10B C13B H13F 109.5 . . ?
H13D C13B H13F 109.5 . . ?
H13E C13B H13F 109.5 . . ?

loop_
_geom_bond_atom_site_label_1
_geom_bond_atom_site_label_2
_geom_bond_distance
_geom_bond_site_symmetry_2
_geom_bond_publ_flag
C1 O1 1.263(3) . ?
C1 C3 1.398(3) 3_455 ?
C1 C2 1.530(3) . ?
C2 O2 1.260(3) . ?
C2 C3 1.400(3) . ?
C3 C1 1.398(3) 3_455 ?
C3 C4 1.489(3) . ?
C4 C9 1.386(3) . ?
C4 C5 1.394(4) . ?
C5 C6 1.386(4) . ?
C5 H5 0.95 . ?
C6 C7 1.391(4) . ?
C6 H6 0.95 . ?
C7 C8 1.364(4) . ?
C7 H7 0.95 . ?
C8 C9 1.390(3) . ?
C8 H8 0.95 . ?
C9 H9 0.95 . ?
O1 Mn1 2.1584(15) . ?
O2 Mn1 2.1435(16) . ?
Mn1 O3 2.131(5) . ?
Mn1 O3 2.131(5) 3 ?
Mn1 O2 2.1435(16) 3 ?
Mn1 O1 2.1584(15) 3 ?
Mn1 O3B 2.225(8) 3 ?
Mn1 O3B 2.225(8) . ?
O3 C10 1.267(9) . ?
N1 C10 1.332(9) . ?
N1 C12 1.447(10) . ?
N1 C11 1.472(8) . ?
C10 C13 1.469(13) . ?
C11 H11A 0.98 . ?
C11 H11B 0.98 . ?
C11 H11C 0.98 . ?
C12 H12A 0.98 . ?
C12 H12B 0.98 . ?
C12 H12C 0.98 . ?
C13 H13A 0.98 . ?
C13 H13B 0.98 . ?
C13 H13C 0.98 . ?
O3B C10B 1.275(11) . ?
N1B C10B 1.330(12) . ?
N1B C12B 1.430(12) . ?
N1B C11B 1.470(10) . ?
C10B C13B 1.478(16) . ?
C11B H11D 0.98 . ?
C11B H11E 0.98 . ?
C11B H11F 0.98 . ?
C12B H12D 0.98 . ?
C12B H12E 0.98 . ?
C12B H12F 0.98 . ?
C13B H13D 0.98 . ?
C13B H13E 0.98 . ?
C13B H13F 0.98 . ?
